data_4114136
loop_
_publ_author_name
'Renate M. van Well'
'Luciana Marinelli'
'Cornelis Altona'
'Kees Erkelens'
'Gregg Siegal'
'Mark van Raaij'
'Antonio L. Llamas-Saiz'
'Horst Kessler'
'Ettore Novellino'
'Antonio Lavecchia'
'Jacques H. van Boom'
'Mark Overhand'

_publ_section_title
;
 Conformational Analysis of Furanoid \e-Sugar Amino Acid Containing Cyclic
 Peptides by NMR Spectroscopy, Molecular Dynamics Simulation, and X-ray
 Crystallography: Evidence for a Novel Turn Structure
;
_journal_name_full 'Journal of the American Chemical Society'
_journal_page_first 10822
_journal_page_last 10829
_journal_paper_doi 10.1021/ja035461+
_journal_volume 125
_journal_year 2003
_chemical_compound_source 'synthesis as described'
_chemical_formula_moiety '2(C26 H36 N4 O10), 7(H2 O)'
_chemical_formula_sum 'C26 H43 N4 O13.5'
_chemical_formula_weight 627.64
_chemical_name_systematic
;
 ?
;
_space_group_IT_number 4
_symmetry_cell_setting monoclinic
_symmetry_Int_Tables_number 4
_symmetry_space_group_name_Hall 'P 2yb'
_symmetry_space_group_name_H-M 'P 1 21 1'
_atom_sites_solution_hydrogens geom
_atom_sites_solution_primary direct
_atom_sites_solution_secondary difmap
_audit_conform_dict_location ftp://ftp.iucr.org/pub/cif_core.dic
_audit_conform_dict_name cif_core.dic
_audit_conform_dict_version 2.2
_audit_creation_date 2002-08-14T18:17:59-00:00
_audit_creation_method 'WinGX routine CIF_UPDATE'
_cell_angle_alpha 90
_cell_angle_beta 90.194(6)
_cell_angle_gamma 90
_cell_formula_units_Z 4
_cell_length_a 18.578(6)
_cell_length_b 8.438(3)
_cell_length_c 18.997(7)
_cell_measurement_reflns_used 1739
_cell_measurement_temperature 150.0(1)
_cell_measurement_theta_max 26.64
_cell_measurement_theta_min 2.64
_cell_measurement_wavelength 0.71073
_cell_volume 2978.0(18)
_computing_cell_refinement 'SAINT (Bruker AXS)'
_computing_data_collection 'SMART (Bruker AXS)'
_computing_data_reduction 'SAINT (Bruker AXS), SORTAV (Blessing, 1987)'
_computing_molecular_graphics 'Ortep-3 for Windows (Farrugia, 1997)'
_computing_publication_material 'WinGX publication routines (Farrugia, 1999)'
_computing_structure_refinement 'SHELXL-97 (Sheldrick, 1997)'
_computing_structure_solution 'SnB 2.2 (Weeks & Miller, 1999)'
_diffrn_ambient_temperature 150.0(1)
_diffrn_measured_fraction_theta_full 0.952
_diffrn_measured_fraction_theta_max 0.952
_diffrn_radiation_monochromator graphite
_diffrn_radiation_probe x-ray
_diffrn_radiation_type MoK\a
_diffrn_radiation_wavelength 0.71073
_diffrn_reflns_av_R_equivalents 0.0912
_diffrn_reflns_av_unetI/netI 0.1096
_diffrn_reflns_limit_h_max 24
_diffrn_reflns_limit_h_min -24
_diffrn_reflns_limit_k_max 11
_diffrn_reflns_limit_k_min -11
_diffrn_reflns_limit_l_max 25
_diffrn_reflns_limit_l_min 0
_diffrn_reflns_number 29861
_diffrn_reflns_reduction_process
;
 Scaled and merged with SORTAV
 R.H. Blessing, (1987) Cryst. Rev. 1, 3-58
 R.H. Blessing, (1989) J. Appl. Cryst. 22, 396-397
;
_diffrn_reflns_theta_full 28.3
_diffrn_reflns_theta_max 28.3
_diffrn_reflns_theta_min 1.07
_exptl_absorpt_coefficient_mu 0.113
_exptl_absorpt_correction_T_max 0.9846
_exptl_absorpt_correction_T_min 0.5712
_exptl_absorpt_correction_type multi-scan
_exptl_absorpt_process_details
;
 R.H. Blessing, Acta Cryst. (1995), A51, 33-38
;
_exptl_crystal_colour colourless
_exptl_crystal_density_diffrn 1.400
_exptl_crystal_description needle
_exptl_crystal_F_000 1340
_exptl_crystal_size_max 1.2
_exptl_crystal_size_mid 0.12
_exptl_crystal_size_min 0.08
_refine_diff_density_max 0.87
_refine_diff_density_min -0.76
_refine_diff_density_rms 0.215
_refine_ls_abs_structure_details 'Flack H D (1983), Acta Cryst. A39, 876-881'
_refine_ls_abs_structure_Flack 0(2)
_refine_ls_extinction_coef 0.227(14)
_refine_ls_extinction_expression Fc^*^=kFc[1+0.001xFc^2^\l^3^/sin(2\q)]^-1/4^
_refine_ls_extinction_method SHELXL
_refine_ls_goodness_of_fit_ref 1.386
_refine_ls_hydrogen_treatment mixed
_refine_ls_matrix_type full
_refine_ls_number_parameters 878
_refine_ls_number_reflns 13595
_refine_ls_number_restraints 61
_refine_ls_restrained_S_all 1.411
_refine_ls_R_factor_all 0.1664
_refine_ls_R_factor_gt 0.1433
_refine_ls_shift/su_max 3.971
_refine_ls_shift/su_mean 0.173
_refine_ls_structure_factor_coef Fsqd
_refine_ls_weighting_details 'calc w=1/[\s^2^(Fo^2^)+(0.2000P)^2^+0.0000P] where P=(Fo^2^+2Fc^2^)/3'
_refine_ls_weighting_scheme calc
_refine_ls_wR_factor_gt 0.3781
_refine_ls_wR_factor_ref 0.3947
_reflns_number_gt 8578
_reflns_number_total 13595
_reflns_threshold_expression >2sigma(I)
_cod_data_source_file ja0354612Bsi20030423_032114.cif
_cod_data_source_block rwell1n
_cod_original_cell_volume 2977.9(18)
_cod_database_code 4114136

loop_
_symmetry_equiv_pos_as_xyz
'x, y, z'
'-x, y+1/2, -z'

loop_
_atom_site_label
_atom_site_type_symbol
_atom_site_fract_x
_atom_site_fract_y
_atom_site_fract_z
_atom_site_U_iso_or_equiv
_atom_site_adp_type
_atom_site_occupancy
_atom_site_symmetry_multiplicity
_atom_site_calc_flag
_atom_site_refinement_flags
N101 N 0.8380(3) 0.4144(8) 0.1765(4) 0.0257(13) Uani 1 1 d D
H101 H 0.796(2) 0.419(5) 0.155(4) 0.031 Uiso 1 1 d D
C102 C 0.8734(5) 0.5582(9) 0.1983(4) 0.0288(16) Uani 1 1 d .
H102 H 0.9247 0.5307 0.2085 0.035 Uiso 1 1 calc R
C103 C 0.8735(5) 0.6789(10) 0.1361(5) 0.0363(18) Uani 1 1 d .
H10A H 0.8245 0.7237 0.1315 0.044 Uiso 1 1 calc R
H10B H 0.9062 0.7673 0.1486 0.044 Uiso 1 1 calc R
C104 C 0.8957(4) 0.6156(9) 0.0654(4) 0.0279(16) Uani 1 1 d .
C105 C 0.9509(4) 0.5012(12) 0.0605(6) 0.042(2) Uani 1 1 d .
H105 H 0.9751 0.4633 0.1013 0.051 Uiso 1 1 calc R
C106 C 0.9687(5) 0.4465(13) -0.0056(6) 0.044(2) Uani 1 1 d .
H106 H 1.0043 0.3661 -0.0092 0.053 Uiso 1 1 calc R
C107 C 0.9366(5) 0.5037(12) -0.0690(6) 0.046(2) Uani 1 1 d .
H107 H 0.9512 0.469 -0.1143 0.055 Uiso 1 1 calc R
C108 C 0.8823(5) 0.6139(13) -0.0592(5) 0.043(2) Uani 1 1 d .
H108 H 0.859 0.6557 -0.0998 0.051 Uiso 1 1 calc R
C109 C 0.8599(5) 0.6671(11) 0.0065(5) 0.0375(19) Uani 1 1 d .
H109 H 0.8204 0.738 0.0105 0.045 Uiso 1 1 calc R
C110 C 0.8426(4) 0.6293(10) 0.2648(5) 0.0296(16) Uani 1 1 d .
O111 O 0.8639(4) 0.7626(7) 0.2834(3) 0.0400(14) Uani 1 1 d .
N121 N 0.7929(4) 0.5437(9) 0.2962(4) 0.0347(15) Uani 1 1 d D
H121 H 0.783(3) 0.449(6) 0.278(5) 0.042 Uiso 1 1 d D
C122 C 0.7567(4) 0.5971(11) 0.3614(5) 0.0328(18) Uani 1 1 d .
H12A H 0.7667 0.7113 0.3681 0.039 Uiso 1 1 calc R
H12B H 0.7041 0.5849 0.3551 0.039 Uiso 1 1 calc R
C123 C 0.7787(4) 0.5114(11) 0.4253(5) 0.0373(19) Uani 1 1 d .
H123 H 0.7506 0.5527 0.4663 0.045 Uiso 1 1 calc R
O124 O 0.7627(3) 0.3435(7) 0.4159(3) 0.0329(13) Uani 1 1 d .
C125 C 0.8225(4) 0.2468(10) 0.4349(5) 0.0304(17) Uani 1 1 d .
H125 H 0.8207 0.2187 0.486 0.036 Uiso 1 1 calc R
C126 C 0.8868(4) 0.3534(11) 0.4194(4) 0.0328(17) Uani 1 1 d .
H126 H 0.8951 0.358 0.3675 0.039 Uiso 1 1 calc R
C127 C 0.8606(4) 0.5100(11) 0.4448(4) 0.0319(17) Uani 1 1 d .
H127 H 0.886 0.5972 0.4194 0.038 Uiso 1 1 calc R
O128 O 0.9502(3) 0.3016(7) 0.4539(4) 0.0374(14) Uani 1 1 d D
H128 H 0.968(5) 0.219(7) 0.435(5) 0.045 Uiso 1 1 d D
O129 O 0.8690(3) 0.5300(8) 0.5200(4) 0.0396(14) Uani 1 1 d D
H129 H 0.865(3) 0.631(3) 0.528(6) 0.048 Uiso 1 1 d D
C130 C 0.8165(5) 0.0950(10) 0.3881(5) 0.0369(19) Uani 1 1 d .
H13A H 0.8165 0.1255 0.3377 0.044 Uiso 1 1 calc R
H13B H 0.8585 0.0255 0.3967 0.044 Uiso 1 1 calc R
C131 C 0.7473(4) 0.0055(10) 0.4051(4) 0.0304(16) Uani 1 1 d .
O132 O 0.7448(3) -0.0783(9) 0.4590(4) 0.0452(16) Uani 1 1 d D
N141 N 0.6971(4) 0.0212(9) 0.3599(4) 0.0362(16) Uani 1 1 d D
H141 H 0.703(6) 0.092(10) 0.326(4) 0.043 Uiso 1 1 d D
C142 C 0.6287(4) -0.0647(12) 0.3669(5) 0.0354(18) Uani 1 1 d .
H14A H 0.5974 -0.0084 0.4008 0.042 Uiso 1 1 calc R
H14B H 0.6382 -0.1721 0.3857 0.042 Uiso 1 1 calc R
C143 C 0.5902(4) -0.0782(11) 0.2966(5) 0.0341(18) Uani 1 1 d .
H143 H 0.5431 -0.1338 0.3028 0.041 Uiso 1 1 calc R
O144 O 0.5785(3) 0.0774(7) 0.2682(3) 0.0335(13) Uani 1 1 d .
C145 C 0.5787(4) 0.0721(11) 0.1917(5) 0.0338(18) Uani 1 1 d .
H145 H 0.528 0.0859 0.1748 0.041 Uiso 1 1 calc R
C146 C 0.6035(4) -0.0900(11) 0.1708(5) 0.0334(18) Uani 1 1 d .
H146 H 0.6433 -0.0783 0.1358 0.04 Uiso 1 1 calc R
C147 C 0.6359(4) -0.1647(10) 0.2402(5) 0.0335(18) Uani 1 1 d .
H147 H 0.6873 -0.1317 0.2451 0.04 Uiso 1 1 calc R
O148 O 0.5470(3) -0.1847(7) 0.1391(3) 0.0351(13) Uani 1 1 d D
H148 H 0.509(2) -0.184(13) 0.164(4) 0.042 Uiso 1 1 d D
O149 O 0.6314(3) -0.3309(7) 0.2439(4) 0.0413(15) Uani 1 1 d D
H149 H 0.5862(19) -0.356(11) 0.246(6) 0.05 Uiso 1 1 d D
C150 C 0.6232(4) 0.2106(11) 0.1643(5) 0.0350(18) Uani 1 1 d .
H15A H 0.6219 0.2105 0.1122 0.042 Uiso 1 1 calc R
H15B H 0.6017 0.3113 0.1807 0.042 Uiso 1 1 calc R
C151 C 0.6994(5) 0.2021(10) 0.1885(5) 0.0342(18) Uani 1 1 d .
O152 O 0.7187(3) 0.2332(7) 0.2502(3) 0.0357(13) Uani 1 1 d D
N161 N 0.7484(4) 0.1621(8) 0.1391(4) 0.0316(15) Uani 1 1 d D
H161 H 0.735(4) 0.142(11) 0.0955(8) 0.038 Uiso 1 1 d D
C162 C 0.8226(4) 0.1315(10) 0.1596(4) 0.0278(15) Uani 1 1 d .
H162 H 0.8232 0.0413 0.1938 0.033 Uiso 1 1 calc R
C163 C 0.8666(4) 0.0835(11) 0.0940(5) 0.039(2) Uani 1 1 d .
H16A H 0.8387 0.0083 0.0656 0.059 Uiso 1 1 calc R
H16B H 0.9118 0.0337 0.109 0.059 Uiso 1 1 calc R
H16C H 0.8772 0.178 0.0659 0.059 Uiso 1 1 calc R
C164 C 0.8615(4) 0.2717(10) 0.1928(5) 0.0314(17) Uani 1 1 d .
O165 O 0.9133(3) 0.2483(7) 0.2312(3) 0.0351(13) Uani 1 1 d D
N201 N 0.3457(3) 0.1196(8) 0.3112(4) 0.0290(14) Uani 1 1 d D
H201 H 0.310(3) 0.089(10) 0.338(2) 0.035 Uiso 1 1 d D
C202 C 0.3903(4) -0.0142(10) 0.2964(5) 0.0311(17) Uani 1 1 d .
H202 H 0.4412 0.024 0.2948 0.037 Uiso 1 1 calc R
C203 C 0.3860(4) -0.1392(12) 0.3520(5) 0.0373(19) Uani 1 1 d .
H20A H 0.4188 -0.2274 0.3398 0.045 Uiso 1 1 calc R
H20B H 0.3363 -0.1818 0.3536 0.045 Uiso 1 1 calc R
C204 C 0.4064(4) -0.0739(11) 0.4250(5) 0.0325(17) Uani 1 1 d .
C205 C 0.4494(5) 0.0513(12) 0.4368(5) 0.041(2) Uani 1 1 d .
H205 H 0.4676 0.1075 0.3974 0.049 Uiso 1 1 calc R
C206 C 0.4689(5) 0.1031(13) 0.5045(6) 0.046(2) Uani 1 1 d .
H206 H 0.4999 0.1918 0.5099 0.056 Uiso 1 1 calc R
C207 C 0.4436(4) 0.0275(13) 0.5619(6) 0.044(2) Uani 1 1 d .
H207 H 0.4583 0.0595 0.6077 0.053 Uiso 1 1 calc R
C208 C 0.3946(4) -0.1010(12) 0.5530(5) 0.038(2) Uani 1 1 d .
H208 H 0.3747 -0.1544 0.5925 0.046 Uiso 1 1 calc R
C209 C 0.3777(4) -0.1433(11) 0.4882(5) 0.0374(19) Uani 1 1 d .
H209 H 0.3438 -0.2266 0.4828 0.045 Uiso 1 1 calc R
C210 C 0.3714(4) -0.0840(11) 0.2211(5) 0.0368(19) Uani 1 1 d .
O211 O 0.4077(5) -0.1998(10) 0.2028(5) 0.070(3) Uani 1 1 d D
N221 N 0.3235(4) -0.0088(8) 0.1847(4) 0.0344(15) Uani 1 1 d D
H221 H 0.307(4) 0.081(7) 0.202(4) 0.041 Uiso 1 1 d D
C222 C 0.2966(4) -0.0678(11) 0.1176(5) 0.039(2) Uani 1 1 d .
H22A H 0.2433 -0.0698 0.1187 0.046 Uiso 1 1 calc R
H22B H 0.3137 -0.1777 0.1106 0.046 Uiso 1 1 calc R
C223 C 0.3211(5) 0.0336(10) 0.0564(5) 0.0347(18) Uani 1 1 d .
H223 H 0.2967 -0.0066 0.013 0.042 Uiso 1 1 calc R
O224 O 0.2967(3) 0.1957(7) 0.0683(3) 0.0343(13) Uani 1 1 d .
C225 C 0.3499(4) 0.3024(10) 0.0423(4) 0.0273(15) Uani 1 1 d .
H225 H 0.343 0.319 -0.0094 0.033 Uiso 1 1 calc R
C226 C 0.4208(4) 0.2139(11) 0.0560(5) 0.0357(18) Uani 1 1 d .
H226 H 0.4345 0.2265 0.1066 0.043 Uiso 1 1 calc R
C227 C 0.4014(4) 0.0397(11) 0.0421(5) 0.0328(18) Uani 1 1 d .
H227 H 0.4283 -0.0323 0.0746 0.039 Uiso 1 1 calc R
O228 O 0.4780(3) 0.2695(9) 0.0135(3) 0.0435(16) Uani 1 1 d D
H228 H 0.474(7) 0.296(14) -0.0308(14) 0.052 Uiso 1 1 d D
O229 O 0.4132(3) -0.0026(9) -0.0290(4) 0.0448(16) Uani 1 1 d D
H229 H 0.445(5) -0.081(11) -0.029(5) 0.054 Uiso 1 1 d D
C230 C 0.3431(4) 0.4562(10) 0.0801(5) 0.0342(18) Uani 1 1 d .
H23A H 0.3856 0.5225 0.069 0.041 Uiso 1 1 calc R
H23B H 0.3435 0.4358 0.1314 0.041 Uiso 1 1 calc R
C231 C 0.2764(4) 0.5464(11) 0.0616(5) 0.0334(18) Uani 1 1 d .
O232 O 0.2719(3) 0.6297(8) 0.0073(4) 0.0417(15) Uani 1 1 d .
N241 N 0.2211(4) 0.5257(9) 0.1043(4) 0.0363(16) Uani 1 1 d D
H241 H 0.230(5) 0.466(7) 0.142(3) 0.044 Uiso 1 1 d D
C242 C 0.1506(4) 0.6043(11) 0.0949(5) 0.038(2) Uani 1 1 d .
H24A H 0.1237 0.5513 0.0565 0.046 Uiso 1 1 calc R
H24B H 0.1583 0.7162 0.0811 0.046 Uiso 1 1 calc R
C243 C 0.1071(4) 0.5987(10) 0.1611(5) 0.0317(17) Uani 1 1 d .
H243 H 0.0595 0.6495 0.1516 0.038 Uiso 1 1 calc R
O244 O 0.0952(3) 0.4331(7) 0.1753(3) 0.0351(13) Uani 1 1 d .
C245 C 0.0821(4) 0.4119(12) 0.2498(5) 0.0358(19) Uani 1 1 d .
H245 H 0.0302 0.385 0.2568 0.043 Uiso 1 1 calc R
C246 C 0.0981(5) 0.5715(12) 0.2854(5) 0.040(2) Uani 1 1 d .
H246 H 0.1291 0.5573 0.3281 0.048 Uiso 1 1 calc R
C247 C 0.1371(4) 0.6669(11) 0.2285(5) 0.0357(19) Uani 1 1 d .
H247 H 0.1895 0.6407 0.231 0.043 Uiso 1 1 calc R
O248 O 0.0322(4) 0.6515(9) 0.3024(4) 0.0478(17) Uani 1 1 d D
H248 H 0.033(6) 0.636(7) 0.3483(8) 0.057 Uiso 1 1 d D
O249 O 0.1292(3) 0.8344(8) 0.2373(4) 0.0427(15) Uani 1 1 d D
H249 H 0.089(3) 0.887(13) 0.248(6) 0.051 Uiso 1 1 d D
C250 C 0.1285(4) 0.2738(11) 0.2762(5) 0.0347(18) Uani 1 1 d .
H25A H 0.1166 0.253 0.3261 0.042 Uiso 1 1 calc R
H25B H 0.116 0.1776 0.2489 0.042 Uiso 1 1 calc R
C251 C 0.2084(4) 0.3012(10) 0.2706(5) 0.0336(18) Uani 1 1 d .
O252 O 0.2410(3) 0.2886(8) 0.2126(4) 0.0423(15) Uani 1 1 d D
N261 N 0.2418(4) 0.3546(9) 0.3278(4) 0.0339(15) Uani 1 1 d D
H261 H 0.224(2) 0.358(13) 0.3711(15) 0.041 Uiso 1 1 d D
C262 C 0.3175(4) 0.4002(10) 0.3249(5) 0.0371(19) Uani 1 1 d .
H262 H 0.3215 0.4933 0.2926 0.045 Uiso 1 1 calc R
C263 C 0.3454(6) 0.4511(12) 0.3972(6) 0.049(2) Uani 1 1 d .
H26A H 0.3165 0.5401 0.4146 0.073 Uiso 1 1 calc R
H26B H 0.3958 0.4838 0.3934 0.073 Uiso 1 1 calc R
H26C H 0.3417 0.362 0.4301 0.073 Uiso 1 1 calc R
C264 C 0.3665(4) 0.2681(10) 0.2962(5) 0.0311(17) Uani 1 1 d .
O265 O 0.4217(3) 0.2984(8) 0.2655(5) 0.0496(18) Uani 1 1 d .
O301 O 0.7014(3) 0.5511(9) 0.1272(4) 0.0433(15) Uani 1 1 d D
H31A H 0.667(3) 0.529(15) 0.096(3) 0.052 Uiso 1 1 d D
H31B H 0.681(5) 0.583(11) 0.166(4) 0.052 Uiso 1 1 d D
O302 O 0.9833(3) -0.0370(7) 0.2575(4) 0.0406(15) Uani 1 1 d D
H32A H 0.963(3) 0.058(5) 0.255(6) 0.049 Uiso 1 1 d D
H32B H 0.946(4) -0.095(10) 0.270(3) 0.049 Uiso 1 1 d D
O303 O 0.2117(3) 0.9568(9) 0.3518(4) 0.0438(16) Uani 1 1 d D
H33A H 0.184(5) 0.929(10) 0.316(4) 0.053 Uiso 1 1 d D
H33B H 0.197(5) 0.975(7) 0.396(3) 0.053 Uiso 1 1 d D
O304 O 0.8439(3) -0.1540(8) 0.5473(3) 0.0389(14) Uani 1 1 d D
H34A H 0.813(4) -0.115(9) 0.516(3) 0.047 Uiso 1 1 d D
H34B H 0.881(4) -0.091(10) 0.553(5) 0.047 Uiso 1 1 d D
O305 O 0.4952(3) -0.4292(10) 0.2569(6) 0.066(3) Uani 1 1 d D
H35A H 0.466(4) -0.351(5) 0.241(8) 0.079 Uiso 1 1 d D
H35B H 0.467(3) -0.514(4) 0.258(8) 0.079 Uiso 1 1 d D
O306 O 1.0429(3) 0.5573(8) 0.4413(4) 0.0432(15) Uani 1 1 d D
H36A H 1.012(3) 0.477(6) 0.441(7) 0.052 Uiso 1 1 d D
H36B H 1.049(5) 0.626(9) 0.475(4) 0.052 Uiso 1 1 d D
O307 O 1.0093(4) 0.0327(14) 0.3980(5) 0.079(3) Uani 1 1 d D
H37A H 1.009(6) 0.000(17) 0.353(3) 0.094 Uiso 1 1 d D
H37B H 1.050(5) 0.037(15) 0.422(7) 0.094 Uiso 1 1 d D

loop_
_atom_site_aniso_label
_atom_site_aniso_U_11
_atom_site_aniso_U_22
_atom_site_aniso_U_33
_atom_site_aniso_U_23
_atom_site_aniso_U_13
_atom_site_aniso_U_12
N101 0.019(3) 0.022(3) 0.036(4) -0.002(3) 0.000(2) -0.001(2)
C102 0.042(4) 0.022(3) 0.022(4) 0.009(3) 0.008(3) -0.005(3)
C103 0.044(4) 0.031(4) 0.034(5) 0.001(4) 0.002(4) 0.000(3)
C104 0.032(4) 0.017(3) 0.035(4) -0.002(3) 0.005(3) -0.005(3)
C105 0.026(4) 0.049(5) 0.051(6) -0.022(4) -0.001(4) -0.002(3)
C106 0.031(4) 0.055(6) 0.046(6) -0.003(5) 0.008(4) -0.005(4)
C107 0.036(4) 0.042(5) 0.060(7) -0.001(5) 0.011(4) -0.013(4)
C108 0.047(5) 0.049(5) 0.033(5) 0.002(4) -0.006(4) -0.001(4)
C109 0.041(4) 0.031(4) 0.040(5) -0.002(4) -0.002(4) -0.012(3)
C110 0.026(3) 0.031(4) 0.032(4) -0.007(3) 0.004(3) 0.003(3)
O111 0.052(3) 0.032(3) 0.036(3) -0.004(3) 0.012(3) -0.014(3)
N121 0.035(3) 0.029(3) 0.040(4) 0.008(3) 0.000(3) -0.001(3)
C122 0.022(3) 0.045(5) 0.032(4) -0.002(4) -0.005(3) 0.004(3)
C123 0.031(4) 0.038(4) 0.042(5) -0.009(4) 0.016(3) -0.009(3)
O124 0.033(3) 0.031(3) 0.034(3) -0.005(2) -0.001(2) 0.003(2)
C125 0.020(3) 0.034(4) 0.037(5) -0.008(3) -0.002(3) 0.004(3)
C126 0.029(4) 0.046(5) 0.024(4) 0.003(3) -0.005(3) -0.004(3)
C127 0.036(4) 0.042(5) 0.018(4) 0.008(3) 0.000(3) -0.004(3)
O128 0.025(3) 0.036(3) 0.051(4) -0.009(3) 0.000(2) 0.005(2)
O129 0.039(3) 0.038(3) 0.041(4) -0.008(3) -0.004(3) 0.006(3)
C130 0.049(5) 0.028(4) 0.034(5) 0.007(3) 0.000(4) -0.002(3)
C131 0.030(4) 0.033(4) 0.028(4) -0.001(3) 0.000(3) 0.007(3)
O132 0.040(3) 0.049(4) 0.047(4) 0.007(3) -0.002(3) -0.009(3)
N141 0.038(3) 0.033(4) 0.038(4) 0.004(3) 0.004(3) 0.001(3)
C142 0.022(3) 0.053(5) 0.032(4) 0.004(4) 0.003(3) -0.002(3)
C143 0.019(3) 0.040(4) 0.043(5) 0.003(4) 0.000(3) -0.001(3)
O144 0.029(3) 0.033(3) 0.038(3) -0.004(3) 0.005(2) 0.003(2)
C145 0.034(4) 0.039(5) 0.029(4) 0.007(3) -0.003(3) -0.009(3)
C146 0.021(3) 0.048(5) 0.031(4) -0.004(4) 0.002(3) -0.012(3)
C147 0.028(4) 0.033(4) 0.039(5) 0.002(4) -0.001(3) 0.000(3)
O148 0.032(3) 0.040(3) 0.033(3) 0.005(3) -0.010(2) -0.002(2)
O149 0.045(3) 0.026(3) 0.053(4) 0.000(3) -0.001(3) 0.000(2)
C150 0.030(4) 0.041(5) 0.035(5) 0.006(4) -0.007(3) 0.002(3)
C151 0.042(4) 0.026(4) 0.035(5) 0.005(3) 0.000(3) -0.007(3)
O152 0.031(3) 0.042(3) 0.033(3) 0.007(3) 0.002(2) -0.011(2)
N161 0.033(3) 0.026(3) 0.036(4) -0.001(3) 0.002(3) 0.005(2)
C162 0.026(3) 0.028(4) 0.029(4) 0.006(3) 0.001(3) -0.002(3)
C163 0.029(4) 0.042(5) 0.046(5) 0.015(4) 0.002(3) 0.001(3)
C164 0.035(4) 0.025(4) 0.034(4) 0.001(3) 0.001(3) 0.004(3)
O165 0.033(3) 0.038(3) 0.034(3) 0.003(3) -0.003(2) 0.000(2)
N201 0.021(3) 0.022(3) 0.043(4) 0.003(3) 0.002(3) -0.002(2)
C202 0.028(3) 0.035(4) 0.031(4) -0.003(3) 0.004(3) 0.006(3)
C203 0.029(4) 0.047(5) 0.036(5) 0.003(4) -0.002(3) 0.009(3)
C204 0.025(3) 0.036(4) 0.037(5) -0.010(4) -0.005(3) 0.004(3)
C205 0.040(4) 0.039(5) 0.044(5) 0.011(4) 0.016(4) -0.003(3)
C206 0.030(4) 0.053(6) 0.056(6) -0.003(5) -0.012(4) -0.007(4)
C207 0.025(4) 0.057(6) 0.050(6) -0.017(5) -0.009(4) -0.005(4)
C208 0.027(4) 0.046(5) 0.041(5) 0.013(4) 0.000(3) -0.004(3)
C209 0.031(4) 0.037(4) 0.045(5) -0.006(4) -0.001(4) 0.000(3)
C210 0.038(4) 0.039(4) 0.033(5) 0.008(4) 0.001(3) 0.011(3)
O211 0.111(7) 0.052(5) 0.048(5) -0.020(4) -0.008(5) 0.028(5)
N221 0.046(4) 0.030(4) 0.028(4) 0.001(3) 0.002(3) 0.006(3)
C222 0.030(4) 0.031(4) 0.055(6) -0.003(4) 0.005(4) -0.007(3)
C223 0.044(4) 0.028(4) 0.032(4) -0.012(3) -0.013(3) 0.005(3)
O224 0.030(3) 0.037(3) 0.036(3) 0.000(3) 0.006(2) 0.004(2)
C225 0.028(3) 0.038(4) 0.016(3) -0.001(3) -0.005(3) 0.000(3)
C226 0.028(4) 0.044(5) 0.035(5) -0.003(4) 0.002(3) -0.001(3)
C227 0.027(3) 0.041(5) 0.030(4) 0.010(4) 0.003(3) 0.010(3)
O228 0.035(3) 0.054(4) 0.042(4) -0.017(3) 0.009(3) 0.001(3)
O229 0.040(3) 0.051(4) 0.043(4) -0.014(3) 0.002(3) 0.005(3)
C230 0.030(4) 0.036(4) 0.037(5) 0.002(4) -0.009(3) 0.002(3)
C231 0.029(4) 0.035(4) 0.036(5) -0.002(4) 0.000(3) -0.007(3)
O232 0.040(3) 0.044(4) 0.041(4) 0.002(3) -0.002(3) 0.000(3)
N241 0.040(4) 0.029(4) 0.040(4) 0.003(3) 0.010(3) 0.004(3)
C242 0.032(4) 0.031(4) 0.053(6) 0.002(4) -0.007(4) 0.003(3)
C243 0.034(4) 0.028(4) 0.033(4) 0.002(3) -0.002(3) -0.003(3)
O244 0.041(3) 0.033(3) 0.031(3) 0.006(3) 0.001(2) 0.000(2)
C245 0.021(3) 0.057(5) 0.030(4) 0.006(4) 0.005(3) 0.000(3)
C246 0.045(5) 0.045(5) 0.030(5) 0.006(4) 0.012(4) 0.012(4)
C247 0.030(4) 0.041(5) 0.036(5) -0.001(4) 0.003(3) 0.005(3)
O248 0.044(3) 0.061(4) 0.039(4) 0.004(3) 0.007(3) 0.027(3)
O249 0.035(3) 0.043(4) 0.050(4) 0.003(3) -0.004(3) 0.001(3)
C250 0.028(4) 0.043(5) 0.033(5) 0.011(4) 0.005(3) -0.004(3)
C251 0.034(4) 0.031(4) 0.036(5) 0.014(3) -0.002(3) -0.006(3)
O252 0.031(3) 0.048(4) 0.048(4) -0.007(3) 0.009(3) 0.008(3)
N261 0.036(3) 0.031(3) 0.035(4) 0.006(3) 0.008(3) 0.008(3)
C262 0.033(4) 0.028(4) 0.050(6) -0.009(4) 0.007(4) -0.003(3)
C263 0.053(5) 0.036(5) 0.057(7) -0.006(5) 0.004(5) 0.000(4)
C264 0.026(3) 0.026(4) 0.042(5) -0.006(3) 0.001(3) -0.002(3)
O265 0.032(3) 0.030(3) 0.086(6) 0.002(3) -0.001(3) 0.000(2)
O301 0.033(3) 0.051(4) 0.046(4) -0.006(3) 0.000(3) 0.010(3)
O302 0.037(3) 0.033(3) 0.052(4) -0.001(3) 0.003(3) 0.002(2)
O303 0.032(3) 0.058(4) 0.041(4) -0.007(3) 0.005(3) 0.000(3)
O304 0.031(3) 0.055(4) 0.031(3) 0.008(3) 0.002(2) -0.007(3)
O305 0.028(3) 0.053(4) 0.118(8) 0.011(5) 0.013(4) -0.001(3)
O306 0.033(3) 0.057(4) 0.040(4) 0.006(3) 0.005(3) -0.005(3)
O307 0.045(4) 0.117(8) 0.073(6) -0.033(6) -0.010(4) 0.007(5)

loop_
_atom_type_symbol
_atom_type_description
_atom_type_scat_dispersion_real
_atom_type_scat_dispersion_imag
_atom_type_scat_source
C C 0.0033 0.0016 'International Tables Vol C Tables 4.2.6.8 and 6.1.1.4'
H H 0 0 'International Tables Vol C Tables 4.2.6.8 and 6.1.1.4'
N N 0.0061 0.0033 'International Tables Vol C Tables 4.2.6.8 and 6.1.1.4'
O O 0.0106 0.006 'International Tables Vol C Tables 4.2.6.8 and 6.1.1.4'

loop_
_geom_angle_atom_site_label_1
_geom_angle_atom_site_label_2
_geom_angle_atom_site_label_3
_geom_angle
C164 N101 C102 123.5(6)
C164 N101 H101 116(3)
C102 N101 H101 120(3)
N101 C102 C110 113.6(6)
N101 C102 C103 109.5(7)
C110 C102 C103 112.1(7)
N101 C102 H102 107.1
C110 C102 H102 107.1
C103 C102 H102 107
C104 C103 C102 116.5(7)
C104 C103 H10A 108.1
C102 C103 H10A 108.1
C104 C103 H10B 108.2
C102 C103 H10B 108.2
H10A C103 H10B 107.3
C109 C104 C105 120.9(8)
C109 C104 C103 118.9(8)
C105 C104 C103 120.2(8)
C106 C105 C104 117.8(9)
C106 C105 H105 121.1
C104 C105 H105 121.1
C105 C106 C107 123.7(10)
C105 C106 H106 118.2
C107 C106 H106 118.2
C108 C107 C106 114.7(10)
C108 C107 H107 122.6
C106 C107 H107 122.7
C107 C108 C109 123.8(10)
C107 C108 H108 118.1
C109 C108 H108 118.1
C104 C109 C108 119.0(9)
C104 C109 H109 120.5
C108 C109 H109 120.5
O111 C110 N121 126.2(8)
O111 C110 C102 118.4(7)
N121 C110 C102 115.4(7)
C110 N121 C122 122.2(7)
C110 N121 H121 117(4)
C122 N121 H121 121(5)
C123 C122 N121 114.6(7)
C123 C122 H12A 108.6
N121 C122 H12A 108.6
C123 C122 H12B 108.6
N121 C122 H12B 108.6
H12A C122 H12B 107.6
O124 C123 C122 108.6(8)
O124 C123 C127 102.6(7)
C122 C123 C127 117.8(7)
O124 C123 H123 109.2
C122 C123 H123 109.1
C127 C123 H123 109.2
C125 O124 C123 111.5(6)
O124 C125 C126 103.0(7)
O124 C125 C130 105.7(6)
C126 C125 C130 115.3(7)
O124 C125 H125 110.8
C126 C125 H125 110.8
C130 C125 H125 110.8
O128 C126 C127 113.4(7)
O128 C126 C125 112.4(7)
C127 C126 C125 101.7(6)
O128 C126 H126 109.7
C127 C126 H126 109.7
C125 C126 H126 109.7
O129 C127 C126 112.9(7)
O129 C127 C123 109.5(7)
C126 C127 C123 104.4(7)
O129 C127 H127 109.9
C126 C127 H127 110
C123 C127 H127 110
C126 O128 H128 112(8)
C127 O129 H129 107(8)
C131 C130 C125 110.1(7)
C131 C130 H13A 109.7
C125 C130 H13A 109.6
C131 C130 H13B 109.6
C125 C130 H13B 109.6
H13A C130 H13B 108.2
O132 C131 N141 125.7(8)
O132 C131 C130 119.3(7)
N141 C131 C130 115.0(8)
C131 N141 C142 121.4(7)
C131 N141 H141 118(7)
C142 N141 H141 120(7)
N141 C142 C143 111.3(7)
N141 C142 H14A 109.4
C143 C142 H14A 109.4
N141 C142 H14B 109.4
C143 C142 H14B 109.3
H14A C142 H14B 108
O144 C143 C142 109.4(7)
O144 C143 C147 104.7(7)
C142 C143 C147 112.7(6)
O144 C143 H143 110
C142 C143 H143 110
C147 C143 H143 110
C143 O144 C145 110.3(6)
O144 C145 C146 107.1(7)
O144 C145 C150 108.8(7)
C146 C145 C150 116.2(7)
O144 C145 H145 108.2
C146 C145 H145 108.2
C150 C145 H145 108.2
O148 C146 C145 112.9(6)
O148 C146 C147 113.6(7)
C145 C146 C147 105.1(7)
O148 C146 H146 108.4
C145 C146 H146 108.3
C147 C146 H146 108.3
O149 C147 C143 113.7(7)
O149 C147 C146 114.7(7)
C143 C147 C146 100.4(6)
O149 C147 H147 109.2
C143 C147 H147 109.2
C146 C147 H147 109.2
C146 O148 H148 112(5)
C147 O149 H149 108(7)
C151 C150 C145 111.9(7)
C151 C150 H15A 109.2
C145 C150 H15A 109.2
C151 C150 H15B 109.2
C145 C150 H15B 109.2
H15A C150 H15B 107.9
O152 C151 N161 120.7(8)
O152 C151 C150 123.2(8)
N161 C151 C150 116.1(8)
C151 N161 C162 119.9(7)
C151 N161 H161 120(5)
C162 N161 H161 119(6)
N161 C162 C164 114.9(7)
N161 C162 C163 109.5(7)
C164 C162 C163 106.6(6)
N161 C162 H162 108.6
C164 C162 H162 108.5
C163 C162 H162 108.6
C162 C163 H16A 109.4
C162 C163 H16B 109.5
H16A C163 H16B 109.5
C162 C163 H16C 109.5
H16A C163 H16C 109.5
H16B C163 H16C 109.5
O165 C164 N101 123.2(8)
O165 C164 C162 119.6(7)
N101 C164 C162 117.2(7)
C264 N201 C202 121.8(6)
C264 N201 H201 128(6)
C202 N201 H201 109(6)
N201 C202 C203 112.6(7)
N201 C202 C210 110.2(7)
C203 C202 C210 111.3(7)
N201 C202 H202 107.5
C203 C202 H202 107.5
C210 C202 H202 107.5
C202 C203 C204 111.8(8)
C202 C203 H20A 109.4
C204 C203 H20A 109.3
C202 C203 H20B 109.2
C204 C203 H20B 109.2
H20A C203 H20B 107.9
C205 C204 C209 113.8(8)
C205 C204 C203 125.2(9)
C209 C204 C203 121.0(8)
C204 C205 C206 123.3(9)
C204 C205 H205 118.3
C206 C205 H205 118.4
C207 C206 C205 120.3(9)
C207 C206 H206 119.9
C205 C206 H206 119.9
C206 C207 C208 119.2(9)
C206 C207 H207 120.4
C208 C207 H207 120.4
C209 C208 C207 117.7(9)
C209 C208 H208 121.1
C207 C208 H208 121.1
C208 C209 C204 125.5(8)
C208 C209 H209 117.2
C204 C209 H209 117.3
O211 C210 N221 127.7(9)
O211 C210 C202 115.4(8)
N221 C210 C202 116.8(8)
C210 N221 C222 122.4(8)
C210 N221 H221 118(3)
C222 N221 H221 120(3)
N221 C222 C223 112.1(7)
N221 C222 H22A 109.2
C223 C222 H22A 109.2
N221 C222 H22B 109.2
C223 C222 H22B 109.2
H22A C222 H22B 107.9
O224 C223 C222 108.5(7)
O224 C223 C227 107.6(7)
C222 C223 C227 117.1(7)
O224 C223 H223 107.7
C222 C223 H223 107.8
C227 C223 H223 107.8
C225 O224 C223 108.8(6)
O224 C225 C230 108.9(7)
O224 C225 C226 103.3(6)
C230 C225 C226 114.6(7)
O224 C225 H225 109.9
C230 C225 H225 109.9
C226 C225 H225 109.9
O228 C226 C227 113.3(7)
O228 C226 C225 112.8(7)
C227 C226 C225 103.6(6)
O228 C226 H226 109
C227 C226 H226 109
C225 C226 H226 109
O229 C227 C223 108.6(7)
O229 C227 C226 111.6(7)
C223 C227 C226 103.4(7)
O229 C227 H227 111
C223 C227 H227 110.9
C226 C227 H227 111
C226 O228 H228 125(8)
C227 O229 H229 107(6)
C225 C230 C231 113.7(7)
C225 C230 H23A 108.8
C231 C230 H23A 108.8
C225 C230 H23B 108.8
C231 C230 H23B 108.8
H23A C230 H23B 107.7
O232 C231 N241 121.9(8)
O232 C231 C230 122.2(8)
N241 C231 C230 115.7(8)
C231 N241 C242 123.8(8)
C231 N241 H241 115(7)
C242 N241 H241 121(7)
N241 C242 C243 111.4(8)
N241 C242 H24A 109.3
C243 C242 H24A 109.3
N241 C242 H24B 109.4
C243 C242 H24B 109.4
H24A C242 H24B 108
O244 C243 C242 105.7(7)
O244 C243 C247 105.6(7)
C242 C243 C247 120.1(7)
O244 C243 H243 108.3
C242 C243 H243 108.3
C247 C243 H243 108.3
C243 O244 C245 109.2(7)
O244 C245 C250 108.5(7)
O244 C245 C246 106.8(7)
C250 C245 C246 114.4(7)
O244 C245 H245 109
C250 C245 H245 109
C246 C245 H245 109
O248 C246 C247 108.4(7)
O248 C246 C245 110.3(8)
C247 C246 C245 103.9(7)
O248 C246 H246 111.4
C247 C246 H246 111.2
C245 C246 H246 111.3
O249 C247 C243 116.0(7)
O249 C247 C246 112.8(8)
C243 C247 C246 103.0(7)
O249 C247 H247 108.3
C243 C247 H247 108.2
C246 C247 H247 108.1
C246 O248 H248 98(6)
C247 O249 H249 128(8)
C251 C250 C245 114.4(7)
C251 C250 H25A 108.7
C245 C250 H25A 108.7
C251 C250 H25B 108.6
C245 C250 H25B 108.6
H25A C250 H25B 107.6
O252 C251 N261 121.1(7)
O252 C251 C250 121.7(8)
N261 C251 C250 116.9(8)
C251 N261 C262 120.4(7)
C251 N261 H261 126(4)
C262 N261 H261 113(3)
N261 C262 C264 113.2(7)
N261 C262 C263 111.3(8)
C264 C262 C263 108.9(8)
N261 C262 H262 107.8
C264 C262 H262 107.7
C263 C262 H262 107.7
C262 C263 H26A 109.5
C262 C263 H26B 109.6
H26A C263 H26B 109.5
C262 C263 H26C 109.4
H26A C263 H26C 109.5
H26B C263 H26C 109.5
O265 C264 N201 123.0(7)
O265 C264 C262 121.5(7)
N201 C264 C262 115.4(7)
H31A O301 H31B 109(8)
H32A O302 H32B 100(9)
H33A O303 H33B 126(10)
H34A O304 H34B 112(9)
H35A O305 H35B 104(7)
H36A O306 H36B 126(10)
H37A O307 H37B 120(10)

loop_
_geom_bond_atom_site_label_1
_geom_bond_atom_site_label_2
_geom_bond_distance
N101 C164 1.317(10)
N101 C102 1.440(10)
N101 H101 0.882(10)
C102 C110 1.513(11)
C102 C103 1.561(12)
C102 H102 1
C103 C104 1.504(12)
C103 H10A 0.99
C103 H10B 0.99
C104 C109 1.369(13)
C104 C105 1.412(12)
C105 C106 1.379(14)
C105 H105 0.95
C106 C107 1.426(16)
C106 H106 0.95
C107 C108 1.384(14)
C107 H107 0.95
C108 C109 1.393(14)
C108 H108 0.95
C109 H109 0.95
C110 O111 1.243(10)
C110 N121 1.316(11)
N121 C122 1.481(11)
N121 H121 0.886(10)
C122 C123 1.470(13)
C122 H12A 0.99
C122 H12B 0.99
C123 O124 1.459(11)
C123 C127 1.565(12)
C123 H123 1
O124 C125 1.423(9)
C125 C126 1.525(11)
C125 C130 1.563(12)
C125 H125 1
C126 O128 1.416(10)
C126 C127 1.489(13)
C126 H126 1
C127 O129 1.446(11)
C127 H127 1
O128 H128 0.855(11)
O129 H129 0.870(9)
C130 C131 1.526(12)
C130 H13A 0.99
C130 H13B 0.99
C131 O132 1.247(11)
C131 N141 1.273(11)
N141 C142 1.469(10)
N141 H141 0.885(9)
C142 C143 1.518(13)
C142 H14A 0.99
C142 H14B 0.99
C143 O144 1.435(11)
C143 C147 1.552(12)
C143 H143 1
O144 C145 1.454(11)
C145 C146 1.498(13)
C145 C150 1.525(12)
C145 H145 1
C146 O148 1.449(9)
C146 C147 1.577(13)
C146 H146 1
C147 O149 1.407(11)
C147 H147 1
O148 H148 0.853(11)
O149 H149 0.868(13)
C150 C151 1.489(12)
C150 H15A 0.99
C150 H15B 0.99
C151 O152 1.253(11)
C151 N161 1.352(12)
N161 C162 1.453(10)
N161 H161 0.883(10)
C162 C164 1.522(11)
C162 C163 1.547(13)
C162 H162 1
C163 H16A 0.98
C163 H16B 0.98
C163 H16C 0.98
C164 O165 1.223(10)
N201 C264 1.343(10)
N201 C202 1.430(10)
N201 H201 0.879(10)
C202 C203 1.496(13)
C202 C210 1.584(13)
C202 H202 1
C203 C204 1.539(13)
C203 H20A 0.99
C203 H20B 0.99
C204 C205 1.343(13)
C204 C209 1.440(14)
C205 C206 1.405(15)
C205 H205 0.95
C206 C207 1.349(16)
C206 H206 0.95
C207 C208 1.426(13)
C207 H207 0.95
C208 C209 1.318(14)
C208 H208 0.95
C209 H209 0.95
C210 O211 1.238(12)
C210 N221 1.292(11)
N221 C222 1.455(12)
N221 H221 0.885(11)
C222 C223 1.514(14)
C222 H22A 0.99
C222 H22B 0.99
C223 O224 1.458(10)
C223 C227 1.519(11)
C223 H223 1
O224 C225 1.427(10)
C225 C230 1.488(12)
C225 C226 1.536(11)
C225 H225 1
C226 O228 1.416(10)
C226 C227 1.536(13)
C226 H226 1
C227 O229 1.415(11)
C227 H227 1
O228 H228 0.87(2)
O229 H229 0.886(19)
C230 C231 1.495(11)
C230 H23A 0.99
C230 H23B 0.99
C231 O232 1.250(11)
C231 N241 1.323(11)
N241 C242 1.478(11)
N241 H241 0.886(11)
C242 C243 1.498(13)
C242 H24A 0.99
C242 H24B 0.99
C243 O244 1.439(10)
C243 C247 1.508(13)
C243 H243 1
O244 C245 1.448(11)
C245 C250 1.534(13)
C245 C246 1.536(15)
C245 H245 1
C246 O248 1.434(10)
C246 C247 1.533(13)
C246 H246 1
C247 O249 1.431(11)
C247 H247 1
O248 H248 0.882(9)
O249 H249 0.88(3)
C250 C251 1.505(11)
C250 H25A 0.99
C250 H25B 0.99
C251 O252 1.263(11)
C251 N261 1.330(12)
N261 C262 1.459(11)
N261 H261 0.890(10)
C262 C264 1.540(11)
C262 C263 1.528(15)
C262 H262 1
C263 H26A 0.98
C263 H26B 0.98
C263 H26C 0.98
C264 O265 1.209(11)
O301 H31A 0.889(13)
O301 H31B 0.879(15)
O302 H32A 0.888(17)
O302 H32B 0.878(8)
O303 H33A 0.887(16)
O303 H33B 0.90(3)
O304 H34A 0.889(17)
O304 H34B 0.873(13)
O305 H35A 0.915(12)
O305 H35B 0.886(15)
O306 H36A 0.881(16)
O306 H36B 0.870(16)
O307 H37A 0.899(10)
O307 H37B 0.883(17)

loop_
_geom_torsion_atom_site_label_1
_geom_torsion_atom_site_label_2
_geom_torsion_atom_site_label_3
_geom_torsion_atom_site_label_4
_geom_torsion
C164 N101 C102 C110 -95.3(9)
C164 N101 C102 C103 138.6(8)
N101 C102 C103 C104 -46.7(10)
C110 C102 C103 C104 -173.7(7)
C102 C103 C104 C109 140.9(8)
C102 C103 C104 C105 -37.1(11)
C109 C104 C105 C106 1.6(12)
C103 C104 C105 C106 179.5(8)
C104 C105 C106 C107 2.7(14)
C105 C106 C107 C108 -3.5(14)
C106 C107 C108 C109 0.1(14)
C105 C104 C109 C108 -4.7(12)
C103 C104 C109 C108 177.3(8)
C107 C108 C109 C104 3.9(14)
N101 C102 C110 O111 -171.9(7)
C103 C102 C110 O111 -47.1(10)
N101 C102 C110 N121 5.7(10)
C103 C102 C110 N121 130.5(8)
O111 C110 N121 C122 -1.9(13)
C102 C110 N121 C122 -179.2(7)
C110 N121 C122 C123 -107.4(9)
N121 C122 C123 O124 -59.4(8)
N121 C122 C123 C127 56.6(11)
C122 C123 O124 C125 131.9(7)
C127 C123 O124 C125 6.5(9)
C123 O124 C125 C126 -29.3(9)
C123 O124 C125 C130 -150.7(7)
O124 C125 C126 O128 161.9(7)
C130 C125 C126 O128 -83.5(9)
O124 C125 C126 C127 40.3(8)
C130 C125 C126 C127 154.9(7)
O128 C126 C127 O129 -38.4(9)
C125 C126 C127 O129 82.5(8)
O128 C126 C127 C123 -157.3(7)
C125 C126 C127 C123 -36.5(8)
O124 C123 C127 O129 -101.5(8)
C122 C123 C127 O129 139.3(8)
O124 C123 C127 C126 19.7(8)
C122 C123 C127 C126 -99.5(9)
O124 C125 C130 C131 -62.9(9)
C126 C125 C130 C131 -175.9(7)
C125 C130 C131 O132 -78.1(10)
C125 C130 C131 N141 103.8(9)
O132 C131 N141 C142 -1.4(14)
C130 C131 N141 C142 176.5(8)
C131 N141 C142 C143 -158.3(8)
N141 C142 C143 O144 -57.2(9)
N141 C142 C143 C147 58.8(10)
C142 C143 O144 C145 149.8(6)
C147 C143 O144 C145 28.8(8)
C143 O144 C145 C146 -9.5(8)
C143 O144 C145 C150 -135.8(7)
O144 C145 C146 O148 110.9(7)
C150 C145 C146 O148 -127.4(8)
O144 C145 C146 C147 -13.5(8)
C150 C145 C146 C147 108.2(8)
O144 C143 C147 O149 -157.8(7)
C142 C143 C147 O149 83.4(9)
O144 C143 C147 C146 -34.8(7)
C142 C143 C147 C146 -153.6(7)
O148 C146 C147 O149 27.5(10)
C145 C146 C147 O149 151.4(7)
O148 C146 C147 C143 -94.8(8)
C145 C146 C147 C143 29.1(7)
O144 C145 C150 C151 61.3(10)
C146 C145 C150 C151 -59.6(10)
C145 C150 C151 O152 -74.3(11)
C145 C150 C151 N161 107.4(9)
O152 C151 N161 C162 9.4(12)
C150 C151 N161 C162 -172.3(7)
C151 N161 C162 C164 -61.8(10)
C151 N161 C162 C163 178.2(7)
C102 N101 C164 O165 4.1(13)
C102 N101 C164 C162 -173.9(7)
N161 C162 C164 O165 156.8(8)
C163 C162 C164 O165 -81.7(9)
N161 C162 C164 N101 -25.1(11)
C163 C162 C164 N101 96.4(8)
C264 N201 C202 C203 142.5(8)
C264 N201 C202 C210 -92.6(9)
N201 C202 C203 C204 -57.4(9)
C210 C202 C203 C204 178.3(6)
C202 C203 C204 C205 -25.6(11)
C202 C203 C204 C209 152.5(7)
C209 C204 C205 C206 4.3(13)
C203 C204 C205 C206 -177.5(9)
C204 C205 C206 C207 -0.6(15)
C205 C206 C207 C208 -2.7(15)
C206 C207 C208 C209 2.0(14)
C207 C208 C209 C204 2.1(14)
C205 C204 C209 C208 -5.1(13)
C203 C204 C209 C208 176.5(8)
N201 C202 C210 O211 179.3(8)
C203 C202 C210 O211 -55.1(11)
N201 C202 C210 N221 3.3(11)
C203 C202 C210 N221 129.0(8)
O211 C210 N221 C222 10.2(15)
C202 C210 N221 C222 -174.5(7)
C210 N221 C222 C223 -110.9(10)
N221 C222 C223 O224 -57.8(9)
N221 C222 C223 C227 64.1(10)
C222 C223 O224 C225 144.4(7)
C227 C223 O224 C225 16.9(9)
C223 O224 C225 C230 -155.4(7)
C223 O224 C225 C226 -33.2(8)
O224 C225 C226 O228 159.3(7)
C230 C225 C226 O228 -82.4(9)
O224 C225 C226 C227 36.4(8)
C230 C225 C226 C227 154.7(7)
O224 C223 C227 O229 -111.9(8)
C222 C223 C227 O229 125.7(8)
O224 C223 C227 C226 6.8(9)
C222 C223 C227 C226 -115.6(8)
O228 C226 C227 O229 -31.9(9)
C225 C226 C227 O229 90.7(7)
O228 C226 C227 C223 -148.5(7)
C225 C226 C227 C223 -25.8(9)
O224 C225 C230 C231 -69.5(9)
C226 C225 C230 C231 175.3(7)
C225 C230 C231 O232 -81.4(10)
C225 C230 C231 N241 95.0(10)
O232 C231 N241 C242 -3.6(14)
C230 C231 N241 C242 180.0(8)
C231 N241 C242 C243 -162.6(8)
N241 C242 C243 O244 -62.0(9)
N241 C242 C243 C247 57.1(10)
C242 C243 O244 C245 155.7(6)
C247 C243 O244 C245 27.4(8)
C243 O244 C245 C250 -132.7(7)
C243 O244 C245 C246 -8.9(8)
O244 C245 C246 O248 103.4(7)
C250 C245 C246 O248 -136.6(7)
O244 C245 C246 C247 -12.7(8)
C250 C245 C246 C247 107.4(8)
O244 C243 C247 O249 -158.1(7)
C242 C243 C247 O249 82.8(10)
O244 C243 C247 C246 -34.3(8)
C242 C243 C247 C246 -153.5(7)
O248 C246 C247 O249 36.7(11)
C245 C246 C247 O249 154.0(7)
O248 C246 C247 C243 -89.2(9)
C245 C246 C247 C243 28.2(8)
O244 C245 C250 C251 63.2(10)
C246 C245 C250 C251 -56.0(10)
C245 C250 C251 O252 -77.6(11)
C245 C250 C251 N261 95.9(9)
O252 C251 N261 C262 0.0(12)
C250 C251 N261 C262 -173.5(8)
C251 N261 C262 C264 -54.6(11)
C251 N261 C262 C263 -177.6(8)
C202 N201 C264 O265 4.6(14)
C202 N201 C264 C262 -171.6(8)
N261 C262 C264 O265 151.4(9)
C263 C262 C264 O265 -84.3(11)
N261 C262 C264 N201 -32.4(12)
C263 C262 C264 N201 92.0(9)
